data_4060571
_journal_name_full Organometallics
_journal_paper_doi 10.1021/om050375z
_journal_year 2006
_chemical_formula_sum 'C32 H42 S2 Si4'
_chemical_formula_weight 603.14
_space_group_IT_number 2
_space_group_name_Hall '-P 1'
_space_group_name_H-M_alt 'P -1'
_symmetry_cell_setting triclinic
_symmetry_space_group_name_Hall '-P 1'
_symmetry_space_group_name_H-M 'P -1'
_cell_angle_alpha 87.39(1)
_cell_angle_beta 72.44(1)
_cell_angle_gamma 87.36(0)
_cell_formula_units_Z 2
_cell_length_a 11.395(1)
_cell_length_b 11.788(1)
_cell_length_c 14.173(1)
_cell_measurement_temperature 298(2)
_cell_volume 1812.1(3)
_diffrn_ambient_temperature 298(2)
_exptl_crystal_density_diffrn 1.105
_cod_database_code 4060571

loop_
_symmetry_equiv_pos_as_xyz
'x, y, z'
'-x, -y, -z'

loop_
_atom_site_label
_atom_site_type_symbol
_atom_site_fract_x
_atom_site_fract_y
_atom_site_fract_z
_atom_site_U_iso_or_equiv
_atom_site_adp_type
_atom_site_occupancy
_atom_site_symmetry_multiplicity
_atom_site_calc_flag
_atom_site_refinement_flags
_atom_site_disorder_assembly
_atom_site_disorder_group
Si1 Si 0.47866(7) 0.37904(8) 0.16399(6) 0.0549(2) Uani 1 1 d . . .
Si2 Si 0.22558(6) 0.38900(6) 0.39946(5) 0.04332(17) Uani 1 1 d . . .
Si3 Si 0.15175(10) 0.21871(10) -0.04652(7) 0.0793(3) Uani 1 1 d . . .
Si4 Si 0.16976(10) 0.87967(7) 0.32397(7) 0.0689(3) Uani 1 1 d . . .
S1 S 0.12276(7) 0.41432(7) 0.10301(6) 0.0606(2) Uani 1 1 d . . .
S2 S 0.19047(8) 0.67027(6) 0.19250(6) 0.0592(2) Uani 1 1 d . . .
C1 C 0.2314(2) 0.4402(2) 0.16163(19) 0.0465(6) Uani 1 1 d . . .
C2 C 0.3289(2) 0.3630(2) 0.13738(19) 0.0466(6) Uani 1 1 d . . .
C3 C 0.3091(3) 0.2818(2) 0.0719(2) 0.0545(7) Uani 1 1 d . . .
H3 H 0.3649 0.2218 0.0488 0.065 Uiso 1 1 calc R . .
C4 C 0.2039(3) 0.2971(3) 0.0451(2) 0.0576(7) Uani 1 1 d . . .
C5 C 0.2130(2) 0.5320(2) 0.2302(2) 0.0464(6) Uani 1 1 d . . .
C6 C 0.2197(2) 0.5246(2) 0.32592(19) 0.0430(5) Uani 1 1 d . . .
C7 C 0.2079(2) 0.6359(2) 0.3653(2) 0.0488(6) Uani 1 1 d . . .
H7 H 0.2113 0.6476 0.4289 0.059 Uiso 1 1 calc R . .
C8 C 0.1914(3) 0.7239(2) 0.3036(2) 0.0542(7) Uani 1 1 d . . .
C9 C 0.5930(3) 0.2854(5) 0.0755(3) 0.1087(17) Uani 1 1 d . . .
H9A H 0.6722 0.2900 0.0856 0.163 Uiso 1 1 calc R . .
H9B H 0.5984 0.3099 0.0088 0.163 Uiso 1 1 calc R . .
H9C H 0.5671 0.2083 0.0866 0.163 Uiso 1 1 calc R . .
C10 C 0.5262(4) 0.5291(4) 0.1399(3) 0.0908(13) Uani 1 1 d . . .
H10A H 0.6030 0.5367 0.1536 0.136 Uiso 1 1 calc R . .
H10B H 0.4643 0.5778 0.1818 0.136 Uiso 1 1 calc R . .
H10C H 0.5360 0.5502 0.0718 0.136 Uiso 1 1 calc R . .
C11 C 0.1251(3) 0.2809(3) 0.3740(3) 0.0674(8) Uani 1 1 d . . .
H11A H 0.1298 0.2125 0.4123 0.101 Uiso 1 1 calc R . .
H11B H 0.1525 0.2646 0.3048 0.101 Uiso 1 1 calc R . .
H11C H 0.0415 0.3100 0.3917 0.101 Uiso 1 1 calc R . .
C12 C 0.1637(3) 0.4253(3) 0.5331(2) 0.0675(8) Uani 1 1 d . . .
H12A H 0.1649 0.3582 0.5738 0.101 Uiso 1 1 calc R . .
H12B H 0.0807 0.4550 0.5464 0.101 Uiso 1 1 calc R . .
H12C H 0.2139 0.4813 0.5474 0.101 Uiso 1 1 calc R . .
C13 C 0.1647(4) 0.3110(4) -0.1584(3) 0.1061(15) Uani 1 1 d . . .
H13A H 0.1380 0.2709 -0.2053 0.159 Uiso 1 1 calc R . .
H13B H 0.2489 0.3314 -0.1875 0.159 Uiso 1 1 calc R . .
H13C H 0.1139 0.3786 -0.1402 0.159 Uiso 1 1 calc R . .
C14 C 0.2545(6) 0.0906(4) -0.0790(4) 0.136(2) Uani 1 1 d . . .
H14A H 0.2466 0.0432 -0.0207 0.205 Uiso 1 1 calc R . .
H14B H 0.3383 0.1132 -0.1059 0.205 Uiso 1 1 calc R . .
H14C H 0.2319 0.0492 -0.1273 0.205 Uiso 1 1 calc R . .
C15 C -0.0132(5) 0.1837(6) 0.0087(4) 0.155(3) Uani 1 1 d . . .
H15A H -0.0222 0.1355 0.0667 0.233 Uiso 1 1 calc R . .
H15B H -0.0405 0.1451 -0.0387 0.233 Uiso 1 1 calc R . .
H15C H -0.0619 0.2525 0.0265 0.233 Uiso 1 1 calc R . .
C16 C 0.0170(5) 0.9261(4) 0.3116(5) 0.131(2) Uani 1 1 d . . .
H16A H 0.0041 1.0063 0.3220 0.196 Uiso 1 1 calc R . .
H16B H -0.0464 0.8858 0.3601 0.196 Uiso 1 1 calc R . .
H16C H 0.0142 0.9104 0.2465 0.196 Uiso 1 1 calc R . .
C17 C 0.2933(6) 0.9554(4) 0.2292(4) 0.131(2) Uani 1 1 d . . .
H17A H 0.2827 1.0356 0.2395 0.197 Uiso 1 1 calc R . .
H17B H 0.2890 0.9402 0.1644 0.197 Uiso 1 1 calc R . .
H17C H 0.3722 0.9295 0.2348 0.197 Uiso 1 1 calc R . .
C18 C 0.1779(4) 0.9052(3) 0.4499(3) 0.0921(12) Uani 1 1 d . . .
H18A H 0.1671 0.9851 0.4619 0.138 Uiso 1 1 calc R . .
H18B H 0.2568 0.8787 0.4551 0.138 Uiso 1 1 calc R . .
H18C H 0.1141 0.8650 0.4980 0.138 Uiso 1 1 calc R . .
C19 C 0.4815(2) 0.3315(2) 0.29254(19) 0.0429(5) Uani 1 1 d . . .
C20 C 0.3880(2) 0.3289(2) 0.37784(18) 0.0407(5) Uani 1 1 d . . .
C21 C 0.6093(2) 0.2916(2) 0.29203(18) 0.0436(5) Uani 1 1 d . . .
C22 C 0.6945(2) 0.3700(3) 0.2946(2) 0.0552(7) Uani 1 1 d . . .
H22 H 0.6714 0.4467 0.2994 0.066 Uiso 1 1 calc R . .
C23 C 0.8144(3) 0.3360(3) 0.2903(3) 0.0670(8) Uani 1 1 d . . .
H23 H 0.8705 0.3898 0.2928 0.080 Uiso 1 1 calc R . .
C24 C 0.8498(3) 0.2238(3) 0.2824(2) 0.0672(9) Uani 1 1 d . . .
H24 H 0.9301 0.2012 0.2792 0.081 Uiso 1 1 calc R . .
C25 C 0.7671(3) 0.1447(3) 0.2792(3) 0.0694(9) Uani 1 1 d . . .
H25 H 0.7913 0.0683 0.2737 0.083 Uiso 1 1 calc R . .
C26 C 0.6472(3) 0.1783(2) 0.2840(2) 0.0569(7) Uani 1 1 d . . .
H26 H 0.5915 0.1239 0.2819 0.068 Uiso 1 1 calc R . .
C27 C 0.4103(2) 0.2749(2) 0.46941(19) 0.0484(6) Uani 1 1 d . . .
C28 C 0.4631(4) 0.3300(4) 0.5279(3) 0.0872(11) Uani 1 1 d . . .
H28 H 0.4865 0.4047 0.5121 0.105 Uiso 1 1 calc R . .
C29 C 0.4823(5) 0.2741(7) 0.6120(4) 0.133(2) Uani 1 1 d . . .
H29 H 0.5194 0.3114 0.6513 0.160 Uiso 1 1 calc R . .
C30 C 0.4465(6) 0.1656(9) 0.6357(5) 0.173(4) Uani 1 1 d . . .
H30 H 0.4576 0.1291 0.6921 0.208 Uiso 1 1 calc R . .
C31 C 0.3951(6) 0.1110(6) 0.5780(5) 0.161(3) Uani 1 1 d . . .
H31 H 0.3718 0.0363 0.5941 0.193 Uiso 1 1 calc R . .
C32 C 0.3767(4) 0.1646(3) 0.4952(3) 0.0944(13) Uani 1 1 d . . .
H32 H 0.3409 0.1255 0.4559 0.113 Uiso 1 1 calc R . .

loop_
_atom_site_aniso_label
_atom_site_aniso_U_11
_atom_site_aniso_U_22
_atom_site_aniso_U_33
_atom_site_aniso_U_23
_atom_site_aniso_U_13
_atom_site_aniso_U_12
Si1 0.0395(4) 0.0824(6) 0.0431(4) 0.0068(4) -0.0150(3) 0.0047(4)
Si2 0.0359(3) 0.0467(4) 0.0472(4) -0.0006(3) -0.0129(3) 0.0022(3)
Si3 0.0850(7) 0.0947(7) 0.0615(6) -0.0224(5) -0.0197(5) -0.0329(6)
Si4 0.0881(7) 0.0442(4) 0.0758(6) -0.0081(4) -0.0283(5) 0.0140(4)
S1 0.0488(4) 0.0788(5) 0.0632(4) -0.0193(4) -0.0291(3) 0.0059(3)
S2 0.0756(5) 0.0530(4) 0.0550(4) -0.0045(3) -0.0309(4) 0.0167(3)
C1 0.0452(13) 0.0528(15) 0.0464(14) -0.0073(11) -0.0211(11) 0.0045(11)
C2 0.0473(14) 0.0508(14) 0.0443(13) -0.0036(11) -0.0179(11) 0.0041(11)
C3 0.0611(17) 0.0508(15) 0.0502(15) -0.0089(12) -0.0149(13) 0.0057(13)
C4 0.0603(17) 0.0607(17) 0.0538(16) -0.0131(13) -0.0176(13) -0.0082(13)
C5 0.0453(13) 0.0466(14) 0.0518(14) -0.0059(11) -0.0220(11) 0.0076(11)
C6 0.0393(12) 0.0450(13) 0.0487(14) -0.0052(11) -0.0195(11) 0.0059(10)
C7 0.0499(14) 0.0491(14) 0.0506(15) -0.0084(11) -0.0204(12) 0.0069(11)
C8 0.0602(17) 0.0502(15) 0.0543(16) -0.0097(12) -0.0210(13) 0.0099(13)
C9 0.066(2) 0.203(5) 0.0506(19) -0.020(2) -0.0140(17) 0.053(3)
C10 0.081(2) 0.118(3) 0.088(3) 0.051(2) -0.050(2) -0.045(2)
C11 0.0507(16) 0.0665(19) 0.089(2) 0.0057(17) -0.0264(16) -0.0138(14)
C12 0.0639(19) 0.081(2) 0.0507(17) -0.0035(15) -0.0089(14) 0.0182(16)
C13 0.111(3) 0.145(4) 0.075(3) -0.009(3) -0.042(2) -0.034(3)
C14 0.207(6) 0.093(3) 0.118(4) -0.052(3) -0.059(4) 0.008(4)
C15 0.114(4) 0.252(7) 0.098(4) -0.044(4) -0.008(3) -0.107(5)
C16 0.141(4) 0.099(3) 0.181(5) -0.052(3) -0.094(4) 0.066(3)
C17 0.173(5) 0.081(3) 0.115(4) 0.023(3) -0.009(4) -0.014(3)
C18 0.118(3) 0.067(2) 0.094(3) -0.025(2) -0.032(2) -0.004(2)
C19 0.0378(12) 0.0465(13) 0.0467(13) 0.0018(11) -0.0172(10) 0.0025(10)
C20 0.0377(12) 0.0388(12) 0.0470(13) 0.0010(10) -0.0155(10) -0.0007(9)
C21 0.0365(12) 0.0545(15) 0.0404(12) 0.0028(11) -0.0135(10) 0.0017(10)
C22 0.0430(14) 0.0573(16) 0.0673(18) -0.0099(14) -0.0190(13) 0.0020(12)
C23 0.0444(15) 0.084(2) 0.078(2) -0.0137(17) -0.0245(15) -0.0049(15)
C24 0.0410(15) 0.090(2) 0.076(2) -0.0133(18) -0.0257(14) 0.0128(15)
C25 0.0566(18) 0.0646(19) 0.090(2) -0.0021(17) -0.0288(17) 0.0180(15)
C26 0.0470(15) 0.0554(16) 0.0715(19) 0.0032(14) -0.0239(14) 0.0003(12)
C27 0.0386(13) 0.0557(15) 0.0466(14) 0.0094(12) -0.0090(11) 0.0065(11)
C28 0.082(2) 0.128(3) 0.062(2) 0.000(2) -0.0361(19) -0.009(2)
C29 0.093(3) 0.251(8) 0.063(3) 0.001(4) -0.039(3) 0.021(4)
C30 0.110(5) 0.300(11) 0.080(4) 0.083(5) -0.008(3) 0.073(6)
C31 0.156(6) 0.139(5) 0.147(6) 0.106(5) -0.003(4) 0.029(4)
C32 0.106(3) 0.072(2) 0.094(3) 0.038(2) -0.019(2) -0.004(2)

loop_
_geom_bond_atom_site_label_1
_geom_bond_atom_site_label_2
_geom_bond_distance
_geom_bond_site_symmetry_2
_geom_bond_publ_flag
Si1 C10 1.860(4) . ?
Si1 C9 1.870(4) . ?
Si1 C2 1.875(3) . ?
Si1 C19 1.891(3) . ?
Si2 C11 1.868(3) . ?
Si2 C12 1.872(3) . ?
Si2 C6 1.878(3) . ?
Si2 C20 1.892(2) . ?
Si3 C14 1.854(5) . ?
Si3 C13 1.853(5) . ?
Si3 C15 1.862(5) . ?
Si3 C4 1.876(3) . ?
Si4 C16 1.857(4) . ?
Si4 C18 1.854(4) . ?
Si4 C17 1.857(5) . ?
Si4 C8 1.865(3) . ?
S1 C4 1.722(3) . ?
S1 C1 1.731(3) . ?
S2 C5 1.725(3) . ?
S2 C8 1.726(3) . ?
C1 C2 1.373(3) . ?
C1 C5 1.453(4) . ?
C2 C3 1.434(4) . ?
C3 C4 1.365(4) . ?
C3 H3 0.9300 . ?
C5 C6 1.380(3) . ?
C6 C7 1.434(3) . ?
C7 C8 1.370(4) . ?
C7 H7 0.9300 . ?
C9 H9A 0.9600 . ?
C9 H9B 0.9600 . ?
C9 H9C 0.9600 . ?
C10 H10A 0.9600 . ?
C10 H10B 0.9600 . ?
C10 H10C 0.9600 . ?
C11 H11A 0.9600 . ?
C11 H11B 0.9600 . ?
C11 H11C 0.9600 . ?
C12 H12A 0.9600 . ?
C12 H12B 0.9600 . ?
C12 H12C 0.9600 . ?
C13 H13A 0.9600 . ?
C13 H13B 0.9600 . ?
C13 H13C 0.9600 . ?
C14 H14A 0.9600 . ?
C14 H14B 0.9600 . ?
C14 H14C 0.9600 . ?
C15 H15A 0.9600 . ?
C15 H15B 0.9600 . ?
C15 H15C 0.9600 . ?
C16 H16A 0.9600 . ?
C16 H16B 0.9600 . ?
C16 H16C 0.9600 . ?
C17 H17A 0.9600 . ?
C17 H17B 0.9600 . ?
C17 H17C 0.9600 . ?
C18 H18A 0.9600 . ?
C18 H18B 0.9600 . ?
C18 H18C 0.9600 . ?
C19 C20 1.349(3) . ?
C19 C21 1.508(3) . ?
C20 C27 1.504(3) . ?
C21 C22 1.381(4) . ?
C21 C26 1.384(4) . ?
C22 C23 1.390(4) . ?
C22 H22 0.9300 . ?
C23 C24 1.364(5) . ?
C23 H23 0.9300 . ?
C24 C25 1.368(5) . ?
C24 H24 0.9300 . ?
C25 C26 1.387(4) . ?
C25 H25 0.9300 . ?
C26 H26 0.9300 . ?
C27 C28 1.362(5) . ?
C27 C32 1.375(4) . ?
C28 C29 1.406(6) . ?
C28 H28 0.9300 . ?
C29 C30 1.357(11) . ?
C29 H29 0.9300 . ?
C30 C31 1.341(11) . ?
C30 H30 0.9300 . ?
C31 C32 1.374(7) . ?
C31 H31 0.9300 . ?
C32 H32 0.9300 . ?

loop_
_cod_related_entry_id
_cod_related_entry_database
_cod_related_entry_code
1 ChemSpider 21192064
